data_7710451
loop_
_publ_author_name
'Riffel, Madeline N.'
'Siegel, Lukas'
'Oliver, Allen Grayson'
'Tsui, Emily Y.'

_publ_section_title
;
 Cluster Self-Assembly and Anion Binding by Metal Complexes of
 Non-Innocent Thiazolidinyl-Thiolate Ligands
;
_journal_name_full 'Dalton Transactions'
_journal_paper_doi 10.1039/D2DT01339H
_journal_year 2022
_chemical_formula_moiety 'C13 H19 Cl2 N3 S2 Zn, C4 H8 O'
_chemical_formula_sum 'C17 H27 Cl2 N3 O S2 Zn'
_chemical_formula_weight 489.80
_space_group_crystal_system monoclinic
_space_group_IT_number 9
_space_group_name_Hall 'C -2yc'
_space_group_name_H-M_alt 'C 1 c 1'
_atom_sites_solution_hydrogens mixed
_atom_sites_solution_primary iterative
_audit_creation_date 2022-04-13
_audit_creation_method
;
Olex2 1.3
(compiled 2020.11.12 svn.r5f609507 for OlexSys, GUI svn.r6408)
;
_audit_update_record
;
2022-04-20 deposited with the CCDC.	2022-06-08 downloaded from the CCDC.
;
_cell_angle_alpha 90
_cell_angle_beta 107.701(2)
_cell_angle_gamma 90
_cell_formula_units_Z 4
_cell_length_a 7.4771(10)
_cell_length_b 26.631(4)
_cell_length_c 11.1219(14)
_cell_measurement_reflns_used 9896
_cell_measurement_temperature 120.0
_cell_measurement_theta_max 28.37
_cell_measurement_theta_min 2.46
_cell_volume 2109.8(5)
_computing_cell_refinement 'SAINT V8.40A (Bruker, 2019)'
_computing_data_reduction 'SAINT V8.40A (Bruker, 2019)'
_computing_molecular_graphics 'Olex2 1.3 (Dolomanov et al., 2009)'
_computing_publication_material 'Olex2 1.3 (Dolomanov et al., 2009)'
_computing_structure_refinement 'SHELXL 2018/3 (Sheldrick, 2015)'
_computing_structure_solution 'olex2.solve 1.3 (Bourhis et al., 2015)'
_diffrn_ambient_temperature 120.0
_diffrn_detector_area_resol_mean 8.33
_diffrn_measured_fraction_theta_full 1.000
_diffrn_measured_fraction_theta_max 0.999
_diffrn_measurement_device_type 'Bruker APEX-II'
_diffrn_measurement_method 'combination of \w and \f-scans '
_diffrn_radiation_monochromator 'Bruker TRIUMPH curved-graphite'
_diffrn_radiation_type MoK\a
_diffrn_radiation_wavelength 0.71073
_diffrn_reflns_av_R_equivalents 0.0240
_diffrn_reflns_av_unetI/netI 0.0222
_diffrn_reflns_Laue_measured_fraction_full 1.000
_diffrn_reflns_Laue_measured_fraction_max 0.999
_diffrn_reflns_limit_h_max 10
_diffrn_reflns_limit_h_min -9
_diffrn_reflns_limit_k_max 35
_diffrn_reflns_limit_k_min -35
_diffrn_reflns_limit_l_max 14
_diffrn_reflns_limit_l_min -14
_diffrn_reflns_number 20305
_diffrn_reflns_point_group_measured_fraction_full 1.000
_diffrn_reflns_point_group_measured_fraction_max 0.998
_diffrn_reflns_theta_full 25.242
_diffrn_reflns_theta_max 28.446
_diffrn_reflns_theta_min 1.529
_diffrn_source_current 35.0
_diffrn_source_power 1.75
_diffrn_source_voltage 50.0
_exptl_absorpt_coefficient_mu 1.627
_exptl_absorpt_correction_T_max 0.9065
_exptl_absorpt_correction_T_min 0.5798
_exptl_absorpt_correction_type numerical
_exptl_absorpt_process_details
;
SADABS-2016/2 (Bruker,2016) was used for absorption correction.
wR2(int) was 0.0478 before and 0.0350 after correction.
The Ratio of minimum to maximum transmission is 0.6396.
The \l/2 correction factor is Not present.
;
_exptl_crystal_colour colourless
_exptl_crystal_colour_primary colourless
_exptl_crystal_density_diffrn 1.542
_exptl_crystal_description rod
_exptl_crystal_F_000 1016
_exptl_crystal_recrystallization_method 'Re-crystallisation from solvent: THF, hexanes'
_exptl_crystal_size_max 0.309
_exptl_crystal_size_mid 0.105
_exptl_crystal_size_min 0.052
_refine_diff_density_max 0.803
_refine_diff_density_min -0.302
_refine_diff_density_rms 0.054
_refine_ls_abs_structure_details
;
 Refined as an inversion twin.
;
_refine_ls_abs_structure_Flack 0.439(9)
_refine_ls_extinction_method none
_refine_ls_goodness_of_fit_ref 1.048
_refine_ls_hydrogen_treatment mixed
_refine_ls_matrix_type full
_refine_ls_number_parameters 246
_refine_ls_number_reflns 5292
_refine_ls_number_restraints 2
_refine_ls_restrained_S_all 1.048
_refine_ls_R_factor_all 0.0240
_refine_ls_R_factor_gt 0.0224
_refine_ls_shift/su_max 0.001
_refine_ls_shift/su_mean 0.000
_refine_ls_structure_factor_coef Fsqd
_refine_ls_weighting_details 'w=1/[\s^2^(Fo^2^)+(0.0277P)^2^+1.2499P] where P=(Fo^2^+2Fc^2^)/3'
_refine_ls_weighting_scheme calc
_refine_ls_wR_factor_gt 0.0519
_refine_ls_wR_factor_ref 0.0526
_reflns_Friedel_coverage 0.991
_reflns_Friedel_fraction_full 1.000
_reflns_Friedel_fraction_max 0.996
_reflns_number_gt 5135
_reflns_number_total 5292
_reflns_threshold_expression 'I > 2\s(I)'
_cod_data_source_file d2dt01339h2.cif
_cod_data_source_block et_ii_190
_cod_database_code 7710451
_shelx_shelxl_version_number 2018/3
_shelx_space_group_comment
;
The symmetry employed for this shelxl refinement is uniquely defined
by the following loop, which should always be used as a source of
symmetry information in preference to the above space-group names.
They are only intended as comments.
;
_shelx_estimated_absorpt_t_max 0.920
_shelx_estimated_absorpt_t_min 0.633
_olex2_refinement_description
;
1. Twinned data refinement
 Scales: 0.561(9)
 0.439(9)
2. Fixed Uiso
 At 1.2 times of:
  All C(H) groups, All C(H,H) groups
 At 1.5 times of:
  All C(H,H,H) groups
3.a Secondary CH2 refined with riding coordinates:
 C1(H1a,H1b), C2(H2a,H2b), C10(H10a,H10b), C11(H11a,H11b), C14(H14a,H14b),
 C15(H15a,H15b), C16(H16a,H16b), C17(H17a,H17b)
3.b Aromatic/amide H refined with riding coordinates:
 C5(H5), C6(H6), C7(H7)
3.c Idealised Me refined as rotating group:
 C12(H12a,H12b,H12c), C13(H13a,H13b,H13c)
;
_olex2_submission_special_instructions 'No special instructions were received'

loop_
_space_group_symop_operation_xyz
'x, y, z'
'x, -y, z+1/2'
'x+1/2, y+1/2, z'
'x+1/2, -y+1/2, z+1/2'

loop_
_atom_site_label
_atom_site_type_symbol
_atom_site_fract_x
_atom_site_fract_y
_atom_site_fract_z
_atom_site_U_iso_or_equiv
_atom_site_adp_type
_atom_site_occupancy
_atom_site_site_symmetry_order
_atom_site_calc_flag
_atom_site_refinement_flags_posn
_atom_site_refinement_flags_adp
_atom_site_refinement_flags_occupancy
_atom_site_disorder_assembly
_atom_site_disorder_group
Zn1 Zn 0.49148(4) 0.54662(2) 0.48262(3) 0.01366(7) Uani 1 1 d . . . . .
Cl1 Cl 0.29325(11) 0.49341(3) 0.53435(7) 0.03056(19) Uani 1 1 d . . . . .
Cl2 Cl 0.72836(10) 0.51550(3) 0.41737(7) 0.02620(17) Uani 1 1 d . . . . .
S1 S 0.78133(11) 0.64128(3) 0.84826(7) 0.02074(15) Uani 1 1 d . . . . .
S2 S 0.12558(10) 0.64598(3) 0.15081(7) 0.01912(15) Uani 1 1 d . . . . .
N1 N 0.6602(4) 0.56664(9) 0.6809(2) 0.0164(5) Uani 1 1 d . . . . .
H1 H 0.651(5) 0.5411(14) 0.733(4) 0.022(10) Uiso 1 1 d . . . . .
N2 N 0.4662(3) 0.62511(8) 0.4920(2) 0.0117(4) Uani 1 1 d . . . . .
N3 N 0.3007(3) 0.56886(9) 0.2936(2) 0.0126(5) Uani 1 1 d . . . . .
H3 H 0.316(6) 0.5514(14) 0.236(4) 0.022(10) Uiso 1 1 d . . . . .
C1 C 0.8625(4) 0.57399(12) 0.6961(3) 0.0186(6) Uani 1 1 d . . . . .
H1A H 0.878328 0.596719 0.629660 0.022 Uiso 1 1 calc R U . . .
H1B H 0.922293 0.541416 0.689019 0.022 Uiso 1 1 calc R U . . .
C2 C 0.9531(4) 0.59684(12) 0.8261(3) 0.0213(6) Uani 1 1 d . . . . .
H2A H 1.071600 0.614152 0.829172 0.026 Uiso 1 1 calc R U . . .
H2B H 0.980438 0.570579 0.892173 0.026 Uiso 1 1 calc R U . . .
C3 C 0.5878(4) 0.61354(11) 0.7174(3) 0.0162(6) Uani 1 1 d . . . . .
C4 C 0.5303(4) 0.64858(10) 0.6036(3) 0.0140(5) Uani 1 1 d . . . . .
C5 C 0.5312(4) 0.70065(10) 0.6111(3) 0.0173(6) Uani 1 1 d . . . . .
H5 H 0.577168 0.717094 0.690392 0.021 Uiso 1 1 calc R U . . .
C6 C 0.4638(4) 0.72817(10) 0.5007(3) 0.0193(6) Uani 1 1 d . . . . .
H6 H 0.463270 0.763820 0.503601 0.023 Uiso 1 1 calc R U . . .
C7 C 0.3971(4) 0.70346(11) 0.3859(3) 0.0169(6) Uani 1 1 d . . . . .
H7 H 0.350174 0.721833 0.309530 0.020 Uiso 1 1 calc R U . . .
C8 C 0.4004(4) 0.65135(10) 0.3848(2) 0.0120(5) Uani 1 1 d . . . . .
C9 C 0.3445(4) 0.62013(10) 0.2641(2) 0.0125(5) Uani 1 1 d . . . . .
C10 C -0.0143(4) 0.59213(12) 0.1677(3) 0.0205(6) Uani 1 1 d . . . . .
H10A H -0.137479 0.603007 0.174450 0.025 Uiso 1 1 calc R U . . .
H10B H -0.035385 0.569205 0.094624 0.025 Uiso 1 1 calc R U . . .
C11 C 0.1008(4) 0.56650(12) 0.2884(3) 0.0174(6) Uani 1 1 d . . . . .
H11A H 0.082255 0.583716 0.362608 0.021 Uiso 1 1 calc R U . . .
H11B H 0.060843 0.531085 0.289054 0.021 Uiso 1 1 calc R U . . .
C12 C 0.4163(4) 0.60286(13) 0.7626(3) 0.0245(6) Uani 1 1 d . . . . .
H12A H 0.453687 0.581097 0.837178 0.037 Uiso 1 1 calc R U . . .
H12B H 0.318807 0.586111 0.695161 0.037 Uiso 1 1 calc R U . . .
H12C H 0.367071 0.634565 0.784320 0.037 Uiso 1 1 calc R U . . .
C13 C 0.5061(4) 0.62085(11) 0.2066(3) 0.0203(6) Uani 1 1 d . . . . .
H13A H 0.471682 0.600910 0.128895 0.030 Uiso 1 1 calc R U . . .
H13B H 0.618746 0.606561 0.266891 0.030 Uiso 1 1 calc R U . . .
H13C H 0.531345 0.655542 0.187257 0.030 Uiso 1 1 calc R U . . .
O1 O 0.9209(4) 0.75762(9) 0.5956(2) 0.0363(6) Uani 1 1 d . . . . .
C14 C 1.0130(5) 0.71054(14) 0.6113(3) 0.0326(8) Uani 1 1 d . . . . .
H14A H 0.980007 0.690301 0.676148 0.039 Uiso 1 1 calc R U . . .
H14B H 1.150901 0.715086 0.637328 0.039 Uiso 1 1 calc R U . . .
C15 C 0.9445(5) 0.68492(12) 0.4828(4) 0.0300(8) Uani 1 1 d . . . . .
H15A H 1.043476 0.663122 0.468669 0.036 Uiso 1 1 calc R U . . .
H15B H 0.831448 0.664369 0.475764 0.036 Uiso 1 1 calc R U . . .
C16 C 0.8993(6) 0.72803(15) 0.3895(4) 0.0360(8) Uani 1 1 d . . . . .
H16A H 0.770903 0.724701 0.330208 0.043 Uiso 1 1 calc R U . . .
H16B H 0.990022 0.729480 0.340723 0.043 Uiso 1 1 calc R U . . .
C17 C 0.9157(7) 0.77496(14) 0.4733(4) 0.0451(11) Uani 1 1 d . . . . .
H17A H 1.031573 0.793809 0.477583 0.054 Uiso 1 1 calc R U . . .
H17B H 0.806488 0.797361 0.438451 0.054 Uiso 1 1 calc R U . . .

loop_
_atom_site_aniso_label
_atom_site_aniso_U_11
_atom_site_aniso_U_22
_atom_site_aniso_U_33
_atom_site_aniso_U_23
_atom_site_aniso_U_13
_atom_site_aniso_U_12
Zn1 0.01616(14) 0.00899(13) 0.01363(13) -0.00014(12) 0.00124(10) 0.00024(12)
Cl1 0.0321(4) 0.0294(4) 0.0222(4) 0.0130(3) -0.0036(3) -0.0158(3)
Cl2 0.0232(4) 0.0288(4) 0.0228(3) -0.0099(3) 0.0014(3) 0.0104(3)
S1 0.0229(4) 0.0217(4) 0.0136(3) -0.0048(3) -0.0005(3) 0.0010(3)
S2 0.0208(3) 0.0167(3) 0.0150(3) 0.0031(3) -0.0018(3) 0.0013(3)
N1 0.0207(13) 0.0121(11) 0.0151(12) 0.0016(9) 0.0034(10) 0.0002(10)
N2 0.0103(11) 0.0115(9) 0.0127(9) 0.0002(9) 0.0028(8) 0.0007(8)
N3 0.0162(11) 0.0093(11) 0.0116(11) -0.0016(9) 0.0029(9) 0.0000(9)
C1 0.0176(14) 0.0191(14) 0.0181(14) 0.0008(11) 0.0038(11) 0.0034(11)
C2 0.0167(14) 0.0272(15) 0.0181(14) -0.0020(12) 0.0022(11) 0.0018(12)
C3 0.0193(13) 0.0165(13) 0.0111(12) -0.0015(10) 0.0022(11) -0.0002(11)
C4 0.0149(12) 0.0138(12) 0.0134(12) -0.0020(10) 0.0045(10) -0.0004(10)
C5 0.0197(14) 0.0135(13) 0.0162(12) -0.0042(10) 0.0017(11) 0.0007(10)
C6 0.0223(15) 0.0102(11) 0.0225(14) -0.0024(11) 0.0026(11) 0.0012(11)
C7 0.0176(13) 0.0142(13) 0.0173(13) 0.0024(10) 0.0030(11) 0.0015(10)
C8 0.0106(11) 0.0125(12) 0.0127(12) -0.0006(9) 0.0031(10) -0.0004(9)
C9 0.0135(12) 0.0117(12) 0.0109(12) 0.0013(9) 0.0014(10) 0.0009(9)
C10 0.0145(13) 0.0258(15) 0.0184(14) 0.0021(12) 0.0008(11) -0.0025(12)
C11 0.0165(13) 0.0198(14) 0.0139(13) 0.0009(11) 0.0018(11) -0.0022(11)
C12 0.0224(15) 0.0321(16) 0.0214(14) 0.0027(13) 0.0103(12) -0.0005(13)
C13 0.0221(14) 0.0234(15) 0.0176(13) -0.0008(11) 0.0093(12) -0.0022(12)
O1 0.0523(17) 0.0258(12) 0.0338(13) -0.0013(10) 0.0178(12) 0.0014(11)
C14 0.0309(18) 0.0354(19) 0.0314(18) -0.0010(14) 0.0094(15) 0.0021(15)
C15 0.037(2) 0.0243(15) 0.0320(17) -0.0019(14) 0.0146(17) 0.0019(13)
C16 0.039(2) 0.039(2) 0.0337(19) 0.0075(16) 0.0168(16) 0.0044(16)
C17 0.077(3) 0.0245(18) 0.042(2) 0.0054(16) 0.031(2) 0.0001(18)

loop_
_atom_type_symbol
_atom_type_description
_atom_type_scat_dispersion_real
_atom_type_scat_dispersion_imag
_atom_type_scat_source
C C 0.0033 0.0016 'International Tables Vol C Tables 4.2.6.8 and 6.1.1.4'
H H 0.0000 0.0000 'International Tables Vol C Tables 4.2.6.8 and 6.1.1.4'
Cl Cl 0.1484 0.1585 'International Tables Vol C Tables 4.2.6.8 and 6.1.1.4'
N N 0.0061 0.0033 'International Tables Vol C Tables 4.2.6.8 and 6.1.1.4'
O O 0.0106 0.0060 'International Tables Vol C Tables 4.2.6.8 and 6.1.1.4'
S S 0.1246 0.1234 'International Tables Vol C Tables 4.2.6.8 and 6.1.1.4'
Zn Zn 0.2839 1.4301 'International Tables Vol C Tables 4.2.6.8 and 6.1.1.4'

loop_
_exptl_crystal_face_index_h
_exptl_crystal_face_index_k
_exptl_crystal_face_index_l
_exptl_crystal_face_perp_dist
1.00 -1.00 0.00 0.0260
-1.00 1.00 0.00 0.0170
0.00 -2.00 0.00 0.0520
0.00 2.00 0.00 0.0500
0.00 0.00 -1.00 0.1280
0.00 0.00 1.00 0.1410
0.00 2.00 1.00 0.1120
-1.00 -1.00 0.00 0.0210
1.00 1.00 0.00 0.0270

loop_
_geom_angle_atom_site_label_1
_geom_angle_atom_site_label_2
_geom_angle_atom_site_label_3
_geom_angle
_geom_angle_site_symmetry_1
_geom_angle_site_symmetry_3
_geom_angle_publ_flag
Cl1 Zn1 Cl2 119.46(4) . . ?
N1 Zn1 Cl1 96.62(7) . . ?
N1 Zn1 Cl2 98.11(7) . . ?
N2 Zn1 Cl1 122.50(6) . . ?
N2 Zn1 Cl2 118.04(6) . . ?
N2 Zn1 N1 75.37(9) . . ?
N2 Zn1 N3 75.05(9) . . ?
N3 Zn1 Cl1 97.24(7) . . ?
N3 Zn1 Cl2 97.66(7) . . ?
N3 Zn1 N1 150.33(8) . . ?
C2 S1 C3 92.80(14) . . ?
C10 S2 C9 93.05(13) . . ?
Zn1 N1 H1 108(2) . . ?
C1 N1 Zn1 113.08(18) . . ?
C1 N1 H1 107(3) . . ?
C3 N1 Zn1 109.25(17) . . ?
C3 N1 H1 111(2) . . ?
C3 N1 C1 107.8(2) . . ?
C4 N2 Zn1 119.80(18) . . ?
C8 N2 Zn1 119.21(18) . . ?
C8 N2 C4 120.8(2) . . ?
Zn1 N3 H3 112(3) . . ?
C9 N3 Zn1 109.63(16) . . ?
C9 N3 H3 105(3) . . ?
C9 N3 C11 108.8(2) . . ?
C11 N3 Zn1 111.97(17) . . ?
C11 N3 H3 109(3) . . ?
N1 C1 H1A 110.2 . . ?
N1 C1 H1B 110.2 . . ?
N1 C1 C2 107.7(2) . . ?
H1A C1 H1B 108.5 . . ?
C2 C1 H1A 110.2 . . ?
C2 C1 H1B 110.2 . . ?
S1 C2 H2A 110.7 . . ?
S1 C2 H2B 110.7 . . ?
C1 C2 S1 105.1(2) . . ?
C1 C2 H2A 110.7 . . ?
C1 C2 H2B 110.7 . . ?
H2A C2 H2B 108.8 . . ?
N1 C3 S1 106.83(19) . . ?
N1 C3 C4 109.0(2) . . ?
N1 C3 C12 110.3(2) . . ?
C4 C3 S1 111.2(2) . . ?
C4 C3 C12 109.3(2) . . ?
C12 C3 S1 110.1(2) . . ?
N2 C4 C3 114.5(2) . . ?
N2 C4 C5 121.0(2) . . ?
C5 C4 C3 124.4(2) . . ?
C4 C5 H5 120.7 . . ?
C6 C5 C4 118.7(3) . . ?
C6 C5 H5 120.7 . . ?
C5 C6 H6 120.1 . . ?
C7 C6 C5 119.8(2) . . ?
C7 C6 H6 120.1 . . ?
C6 C7 H7 120.7 . . ?
C6 C7 C8 118.7(3) . . ?
C8 C7 H7 120.7 . . ?
N2 C8 C7 121.1(2) . . ?
N2 C8 C9 115.3(2) . . ?
C7 C8 C9 123.5(2) . . ?
N3 C9 S2 106.55(18) . . ?
N3 C9 C8 109.3(2) . . ?
N3 C9 C13 111.4(2) . . ?
C8 C9 S2 110.02(18) . . ?
C8 C9 C13 108.8(2) . . ?
C13 C9 S2 110.80(18) . . ?
S2 C10 H10A 110.8 . . ?
S2 C10 H10B 110.8 . . ?
H10A C10 H10B 108.8 . . ?
C11 C10 S2 104.88(19) . . ?
C11 C10 H10A 110.8 . . ?
C11 C10 H10B 110.8 . . ?
N3 C11 C10 108.0(2) . . ?
N3 C11 H11A 110.1 . . ?
N3 C11 H11B 110.1 . . ?
C10 C11 H11A 110.1 . . ?
C10 C11 H11B 110.1 . . ?
H11A C11 H11B 108.4 . . ?
C3 C12 H12A 109.5 . . ?
C3 C12 H12B 109.5 . . ?
C3 C12 H12C 109.5 . . ?
H12A C12 H12B 109.5 . . ?
H12A C12 H12C 109.5 . . ?
H12B C12 H12C 109.5 . . ?
C9 C13 H13A 109.5 . . ?
C9 C13 H13B 109.5 . . ?
C9 C13 H13C 109.5 . . ?
H13A C13 H13B 109.5 . . ?
H13A C13 H13C 109.5 . . ?
H13B C13 H13C 109.5 . . ?
C14 O1 C17 106.0(3) . . ?
O1 C14 H14A 110.6 . . ?
O1 C14 H14B 110.6 . . ?
O1 C14 C15 105.6(3) . . ?
H14A C14 H14B 108.8 . . ?
C15 C14 H14A 110.6 . . ?
C15 C14 H14B 110.6 . . ?
C14 C15 H15A 110.9 . . ?
C14 C15 H15B 110.9 . . ?
H15A C15 H15B 108.9 . . ?
C16 C15 C14 104.1(3) . . ?
C16 C15 H15A 110.9 . . ?
C16 C15 H15B 110.9 . . ?
C15 C16 H16A 111.0 . . ?
C15 C16 H16B 111.0 . . ?
C15 C16 C17 103.9(3) . . ?
H16A C16 H16B 109.0 . . ?
C17 C16 H16A 111.0 . . ?
C17 C16 H16B 111.0 . . ?
O1 C17 C16 106.7(3) . . ?
O1 C17 H17A 110.4 . . ?
O1 C17 H17B 110.4 . . ?
C16 C17 H17A 110.4 . . ?
C16 C17 H17B 110.4 . . ?
H17A C17 H17B 108.6 . . ?

loop_
_geom_bond_atom_site_label_1
_geom_bond_atom_site_label_2
_geom_bond_distance
_geom_bond_site_symmetry_2
_geom_bond_publ_flag
Zn1 Cl1 2.2483(8) . ?
Zn1 Cl2 2.2655(8) . ?
Zn1 N1 2.247(3) . ?
Zn1 N2 2.104(2) . ?
Zn1 N3 2.232(2) . ?
S1 C2 1.818(3) . ?
S1 C3 1.864(3) . ?
S2 C9 1.867(3) . ?
S2 C10 1.818(3) . ?
N1 H1 0.91(4) . ?
N1 C1 1.484(4) . ?
N1 C3 1.467(4) . ?
N2 C4 1.341(4) . ?
N2 C8 1.340(3) . ?
N3 H3 0.83(4) . ?
N3 C9 1.464(3) . ?
N3 C11 1.480(4) . ?
C1 H1A 0.9900 . ?
C1 H1B 0.9900 . ?
C1 C2 1.524(4) . ?
C2 H2A 0.9900 . ?
C2 H2B 0.9900 . ?
C3 C4 1.526(4) . ?
C3 C12 1.540(4) . ?
C4 C5 1.389(4) . ?
C5 H5 0.9500 . ?
C5 C6 1.387(4) . ?
C6 H6 0.9500 . ?
C6 C7 1.387(4) . ?
C7 H7 0.9500 . ?
C7 C8 1.388(4) . ?
C8 C9 1.525(4) . ?
C9 C13 1.529(4) . ?
C10 H10A 0.9900 . ?
C10 H10B 0.9900 . ?
C10 C11 1.518(4) . ?
C11 H11A 0.9900 . ?
C11 H11B 0.9900 . ?
C12 H12A 0.9800 . ?
C12 H12B 0.9800 . ?
C12 H12C 0.9800 . ?
C13 H13A 0.9800 . ?
C13 H13B 0.9800 . ?
C13 H13C 0.9800 . ?
O1 C14 1.416(4) . ?
O1 C17 1.426(4) . ?
C14 H14A 0.9900 . ?
C14 H14B 0.9900 . ?
C14 C15 1.524(5) . ?
C15 H15A 0.9900 . ?
C15 H15B 0.9900 . ?
C15 C16 1.515(5) . ?
C16 H16A 0.9900 . ?
C16 H16B 0.9900 . ?
C16 C17 1.541(6) . ?
C17 H17A 0.9900 . ?
C17 H17B 0.9900 . ?

loop_
_geom_torsion_atom_site_label_1
_geom_torsion_atom_site_label_2
_geom_torsion_atom_site_label_3
_geom_torsion_atom_site_label_4
_geom_torsion
_geom_torsion_site_symmetry_1
_geom_torsion_site_symmetry_2
_geom_torsion_site_symmetry_3
_geom_torsion_site_symmetry_4
_geom_torsion_publ_flag
Zn1 N1 C1 C2 169.38(19) . . . . ?
Zn1 N1 C3 S1 -157.60(12) . . . . ?
Zn1 N1 C3 C4 -37.4(3) . . . . ?
Zn1 N1 C3 C12 82.7(2) . . . . ?
Zn1 N2 C4 C3 -9.6(3) . . . . ?
Zn1 N2 C4 C5 174.0(2) . . . . ?
Zn1 N2 C8 C7 -174.2(2) . . . . ?
Zn1 N2 C8 C9 1.6(3) . . . . ?
Zn1 N3 C9 S2 -154.63(12) . . . . ?
Zn1 N3 C9 C8 -35.8(2) . . . . ?
Zn1 N3 C9 C13 84.4(2) . . . . ?
Zn1 N3 C11 C10 168.53(18) . . . . ?
S1 C3 C4 N2 149.5(2) . . . . ?
S1 C3 C4 C5 -34.3(4) . . . . ?
S2 C10 C11 N3 -38.9(3) . . . . ?
N1 C1 C2 S1 -38.9(3) . . . . ?
N1 C3 C4 N2 32.0(3) . . . . ?
N1 C3 C4 C5 -151.8(3) . . . . ?
N2 C4 C5 C6 0.2(4) . . . . ?
N2 C8 C9 S2 140.6(2) . . . . ?
N2 C8 C9 N3 23.9(3) . . . . ?
N2 C8 C9 C13 -97.9(3) . . . . ?
C1 N1 C3 S1 -34.4(3) . . . . ?
C1 N1 C3 C4 85.9(3) . . . . ?
C1 N1 C3 C12 -154.1(2) . . . . ?
C2 S1 C3 N1 10.0(2) . . . . ?
C2 S1 C3 C4 -108.8(2) . . . . ?
C2 S1 C3 C12 129.8(2) . . . . ?
C3 S1 C2 C1 16.1(2) . . . . ?
C3 N1 C1 C2 48.5(3) . . . . ?
C3 C4 C5 C6 -175.8(3) . . . . ?
C4 N2 C8 C7 0.3(4) . . . . ?
C4 N2 C8 C9 176.0(2) . . . . ?
C4 C5 C6 C7 0.1(4) . . . . ?
C5 C6 C7 C8 -0.2(4) . . . . ?
C6 C7 C8 N2 0.0(4) . . . . ?
C6 C7 C8 C9 -175.3(3) . . . . ?
C7 C8 C9 S2 -43.8(3) . . . . ?
C7 C8 C9 N3 -160.5(3) . . . . ?
C7 C8 C9 C13 77.7(3) . . . . ?
C8 N2 C4 C3 176.0(2) . . . . ?
C8 N2 C4 C5 -0.4(4) . . . . ?
C9 S2 C10 C11 17.4(2) . . . . ?
C9 N3 C11 C10 47.2(3) . . . . ?
C10 S2 C9 N3 7.6(2) . . . . ?
C10 S2 C9 C8 -110.8(2) . . . . ?
C10 S2 C9 C13 128.9(2) . . . . ?
C11 N3 C9 S2 -31.8(2) . . . . ?
C11 N3 C9 C8 87.0(3) . . . . ?
C11 N3 C9 C13 -152.8(2) . . . . ?
C12 C3 C4 N2 -88.7(3) . . . . ?
C12 C3 C4 C5 87.6(3) . . . . ?
O1 C14 C15 C16 28.6(4) . . . . ?
C14 O1 C17 C16 32.4(4) . . . . ?
C14 C15 C16 C17 -8.8(4) . . . . ?
C15 C16 C17 O1 -13.5(4) . . . . ?
C17 O1 C14 C15 -38.2(4) . . . . ?

loop_
_twin_individual_id
_twin_individual_mass_fraction_refined
1 0.561(9)
2 0.439(9)
